data_4502904
loop_
_publ_author_name
'Murata, Tsuyoshi'
'Miyazaki, Eigo'
'Yokoyama, Takuji'
'Nakasuji, Kazuhiro'
'Morita, Yasushi'

_publ_section_title
;
 Intermolecular Hydrogen-Bond Networks and Physical Properties of BF4--and
 TCNQ&#x2022;--Salts of Three-Fold Symmetric
 Tris(alkylamino)phenalenyliums
;
_journal_issue 2
_journal_name_full 'Crystal Growth &amp; Design'
_journal_page_first 804
_journal_paper_doi 10.1021/cg201120s
_journal_volume 12
_journal_year 2012
_chemical_formula_moiety 'C22 H30 N3, C12 H4 N4'
_chemical_formula_sum 'C34 H34 N7'
_chemical_formula_weight 540.68
_chemical_name_systematic
; 
 ? 
;
_space_group_IT_number 14
_symmetry_cell_setting monoclinic
_symmetry_space_group_name_Hall '-P 2yn'
_symmetry_space_group_name_H-M 'P 1 21/n 1'
_atom_sites_solution_hydrogens geom
_atom_sites_solution_primary direct
_atom_sites_solution_secondary difmap
_audit_creation_method SHELXL-97
_cell_angle_alpha 90.00
_cell_angle_beta 104.949(2)
_cell_angle_gamma 90.00
_cell_formula_units_Z 4
_cell_length_a 15.9946(16)
_cell_length_b 9.3589(8)
_cell_length_c 19.3134(14)
_cell_measurement_reflns_used 18661
_cell_measurement_temperature 173(2)
_cell_measurement_theta_max 27.47
_cell_measurement_theta_min 2.44
_cell_volume 2793.2(4)
_computing_structure_refinement 'SHELXL-97 (Sheldrick, 1997)'
_computing_structure_solution 'SHELXS-97 (Sheldrick, 1990)'
_diffrn_ambient_temperature 173(2)
_diffrn_detector_area_resol_mean 10.000
_diffrn_measured_fraction_theta_full 0.986
_diffrn_measured_fraction_theta_max 0.986
_diffrn_measurement_device_type 'Rigaku R-AXIS RAPID'
_diffrn_measurement_method \w
_diffrn_radiation_monochromator graphite
_diffrn_radiation_source 'fine-focus sealed tube'
_diffrn_radiation_type MoK\a
_diffrn_radiation_wavelength 0.71069
_diffrn_reflns_av_R_equivalents 0.0997
_diffrn_reflns_av_sigmaI/netI 0.0791
_diffrn_reflns_limit_h_max 20
_diffrn_reflns_limit_h_min -20
_diffrn_reflns_limit_k_max 12
_diffrn_reflns_limit_k_min -12
_diffrn_reflns_limit_l_max 24
_diffrn_reflns_limit_l_min -24
_diffrn_reflns_number 22441
_diffrn_reflns_theta_full 27.48
_diffrn_reflns_theta_max 27.48
_diffrn_reflns_theta_min 1.48
_exptl_absorpt_coefficient_mu 0.079
_exptl_absorpt_correction_T_max 0.9883
_exptl_absorpt_correction_T_min 0.9844
_exptl_absorpt_correction_type none
_exptl_crystal_colour green
_exptl_crystal_density_diffrn 1.286
_exptl_crystal_density_method 'not measured'
_exptl_crystal_description prism
_exptl_crystal_F_000 1148
_exptl_crystal_size_max 0.20
_exptl_crystal_size_mid 0.15
_exptl_crystal_size_min 0.15
_refine_diff_density_max 0.300
_refine_diff_density_min -0.404
_refine_diff_density_rms 0.101
_refine_ls_extinction_method none
_refine_ls_goodness_of_fit_ref 1.029
_refine_ls_hydrogen_treatment constr
_refine_ls_matrix_type full
_refine_ls_number_parameters 370
_refine_ls_number_reflns 6295
_refine_ls_number_restraints 0
_refine_ls_restrained_S_all 1.029
_refine_ls_R_factor_all 0.1366
_refine_ls_R_factor_gt 0.0749
_refine_ls_shift/su_max 0.000
_refine_ls_shift/su_mean 0.000
_refine_ls_structure_factor_coef Fsqd
_refine_ls_weighting_details 'calc w=1/[\s^2^(Fo^2^)+(0.1188P)^2^+0.2324P] where P=(Fo^2^+2Fc^2^)/3'
_refine_ls_weighting_scheme calc
_refine_ls_wR_factor_gt 0.1854
_refine_ls_wR_factor_ref 0.2226
_reflns_number_gt 3645
_reflns_number_total 6295
_reflns_threshold_expression >2sigma(I)
_cod_data_source_file cg201120s_si_002.cif
_cod_data_source_block 6aTCNQ
_cod_database_code 4502904

loop_
_symmetry_equiv_pos_as_xyz
'x, y, z'
'-x+1/2, y+1/2, -z+1/2'
'-x, -y, -z'
'x-1/2, -y-1/2, z-1/2'

loop_
_atom_site_label
_atom_site_type_symbol
_atom_site_fract_x
_atom_site_fract_y
_atom_site_fract_z
_atom_site_U_iso_or_equiv
_atom_site_adp_type
_atom_site_occupancy
_atom_site_symmetry_multiplicity
_atom_site_calc_flag
_atom_site_refinement_flags
N1 N 0.30607(18) -0.0160(3) 0.82429(13) 0.0374(6) Uani 1 1 d .
H1 H 0.2848 -0.0709 0.8526 0.045 Uiso 1 1 calc R
N2 N 0.61401(17) 0.4416(3) 0.91467(14) 0.0350(6) Uani 1 1 d .
H2 H 0.5971 0.4309 0.8679 0.042 Uiso 1 1 calc R
N3 N 0.45151(17) 0.1591(3) 1.15423(12) 0.0332(6) Uani 1 1 d .
H3 H 0.4887 0.2268 1.1729 0.040 Uiso 1 1 calc R
N4 N 0.18428(19) -0.2525(3) 0.87211(15) 0.0411(7) Uani 1 1 d .
N5 N 0.0412(2) 0.0944(3) 0.74866(14) 0.0444(7) Uani 1 1 d .
N6 N 0.11846(18) 0.1364(3) 1.25439(14) 0.0396(6) Uani 1 1 d .
N7 N -0.0163(2) 0.4829(3) 1.12251(15) 0.0476(8) Uani 1 1 d .
C1 C 0.3682(2) 0.0772(3) 0.85538(15) 0.0320(7) Uani 1 1 d .
C2 C 0.4105(2) 0.1606(3) 0.81395(16) 0.0346(7) Uani 1 1 d .
H2A H 0.3948 0.1514 0.7632 0.041 Uiso 1 1 calc R
C3 C 0.4740(2) 0.2545(3) 0.84631(15) 0.0316(7) Uani 1 1 d .
H3A H 0.5011 0.3095 0.8169 0.038 Uiso 1 1 calc R
C4 C 0.50146(19) 0.2739(3) 0.92140(15) 0.0286(6) Uani 1 1 d .
C5 C 0.45807(18) 0.1945(3) 0.96475(15) 0.0270(6) Uani 1 1 d .
C6 C 0.39211(19) 0.0947(3) 0.93113(15) 0.0289(6) Uani 1 1 d .
C7 C 0.57078(19) 0.3679(3) 0.95442(16) 0.0304(6) Uani 1 1 d .
C8 C 0.5935(2) 0.3812(3) 1.03030(16) 0.0349(7) Uani 1 1 d .
H8 H 0.6403 0.4413 1.0533 0.042 Uiso 1 1 calc R
C9 C 0.5487(2) 0.3086(3) 1.07036(16) 0.0336(7) Uani 1 1 d .
H9 H 0.5643 0.3224 1.1208 0.040 Uiso 1 1 calc R
C10 C 0.48031(19) 0.2141(3) 1.04040(15) 0.0284(6) Uani 1 1 d .
C11 C 0.43472(19) 0.1376(3) 1.08308(15) 0.0292(6) Uani 1 1 d .
C12 C 0.3702(2) 0.0377(3) 1.04899(16) 0.0331(7) Uani 1 1 d .
H12 H 0.3406 -0.0163 1.0770 0.040 Uiso 1 1 calc R
C13 C 0.3502(2) 0.0185(3) 0.97629(16) 0.0335(7) Uani 1 1 d .
H13 H 0.3065 -0.0486 0.9551 0.040 Uiso 1 1 calc R
C14 C 0.2712(2) -0.0330(4) 0.74722(17) 0.0426(8) Uani 1 1 d .
H14A H 0.2738 0.0605 0.7239 0.051 Uiso 1 1 calc R
H14B H 0.2095 -0.0603 0.7377 0.051 Uiso 1 1 calc R
C15 C 0.3159(3) -0.1396(4) 0.7138(2) 0.0527(9) Uani 1 1 d .
H15A H 0.3113 -0.2345 0.7351 0.063 Uiso 1 1 calc R
H15B H 0.3780 -0.1146 0.7240 0.063 Uiso 1 1 calc R
C16 C 0.2780(3) -0.1476(4) 0.6329(2) 0.0538(10) Uani 1 1 d .
H16A H 0.2834 -0.0543 0.6115 0.065 Uiso 1 1 calc R
H16B H 0.2167 -0.1742 0.6226 0.065 Uiso 1 1 calc R
H16C H 0.3094 -0.2196 0.6126 0.065 Uiso 1 1 calc R
C17 C 0.6868(2) 0.5381(3) 0.94321(18) 0.0395(8) Uani 1 1 d .
H17A H 0.6763 0.5894 0.9850 0.047 Uiso 1 1 calc R
H17B H 0.6889 0.6102 0.9062 0.047 Uiso 1 1 calc R
C18 C 0.7743(2) 0.4641(4) 0.96615(19) 0.0481(9) Uani 1 1 d .
H18A H 0.8190 0.5360 0.9873 0.058 Uiso 1 1 calc R
H18B H 0.7727 0.3932 1.0038 0.058 Uiso 1 1 calc R
C19 C 0.8000(3) 0.3894(5) 0.9057(2) 0.0611(11) Uani 1 1 d .
H19A H 0.8038 0.4593 0.8688 0.073 Uiso 1 1 calc R
H19B H 0.7566 0.3169 0.8848 0.073 Uiso 1 1 calc R
H19C H 0.8565 0.3434 0.9240 0.073 Uiso 1 1 calc R
C20 C 0.4127(2) 0.0789(3) 1.20263(16) 0.0384(7) Uani 1 1 d .
H20A H 0.4527 0.0817 1.2512 0.046 Uiso 1 1 calc R
H20B H 0.4070 -0.0222 1.1870 0.046 Uiso 1 1 calc R
C21 C 0.3247(2) 0.1321(4) 1.20724(19) 0.0457(8) Uani 1 1 d .
H21A H 0.2985 0.0608 1.2332 0.055 Uiso 1 1 calc R
H21B H 0.2864 0.1417 1.1582 0.055 Uiso 1 1 calc R
C22 C 0.3304(3) 0.2756(4) 1.2455(2) 0.0544(10) Uani 1 1 d .
H22A H 0.3623 0.3436 1.2234 0.065 Uiso 1 1 calc R
H22B H 0.3607 0.2633 1.2962 0.065 Uiso 1 1 calc R
H22C H 0.2720 0.3122 1.2416 0.065 Uiso 1 1 calc R
C23 C 0.14333(19) -0.1516(3) 0.87249(15) 0.0293(6) Uani 1 1 d .
C24 C 0.09688(19) -0.0234(3) 0.87202(15) 0.0284(6) Uani 1 1 d .
C25 C 0.0660(2) 0.0434(3) 0.80413(16) 0.0342(7) Uani 1 1 d .
C26 C 0.08854(19) 0.0425(3) 0.93625(15) 0.0283(6) Uani 1 1 d .
C27 C 0.11744(19) -0.0259(3) 1.00367(15) 0.0285(6) Uani 1 1 d .
H27 H 0.1434 -0.1177 1.0061 0.034 Uiso 1 1 calc R
C28 C 0.10886(19) 0.0370(3) 1.06496(15) 0.0281(6) Uani 1 1 d .
H28 H 0.1287 -0.0123 1.1092 0.034 Uiso 1 1 calc R
C29 C 0.07099(18) 0.1744(3) 1.06464(15) 0.0266(6) Uani 1 1 d .
C30 C 0.04481(19) 0.2447(3) 0.99719(15) 0.0286(6) Uani 1 1 d .
H30 H 0.0210 0.3380 0.9951 0.034 Uiso 1 1 calc R
C31 C 0.05288(18) 0.1822(3) 0.93537(15) 0.0278(6) Uani 1 1 d .
H31 H 0.0345 0.2324 0.8913 0.033 Uiso 1 1 calc R
C32 C 0.05955(19) 0.2391(3) 1.12751(14) 0.0285(6) Uani 1 1 d .
C33 C 0.09248(19) 0.1801(3) 1.19712(16) 0.0308(6) Uani 1 1 d .
C34 C 0.0182(2) 0.3747(3) 1.12523(15) 0.0329(7) Uani 1 1 d .

loop_
_atom_site_aniso_label
_atom_site_aniso_U_11
_atom_site_aniso_U_22
_atom_site_aniso_U_33
_atom_site_aniso_U_23
_atom_site_aniso_U_13
_atom_site_aniso_U_12
N1 0.0438(17) 0.0462(15) 0.0232(12) -0.0041(11) 0.0106(12) -0.0156(12)
N2 0.0326(15) 0.0437(14) 0.0292(13) 0.0007(11) 0.0091(11) -0.0072(11)
N3 0.0375(15) 0.0402(14) 0.0232(12) 0.0016(11) 0.0104(11) -0.0064(11)
N4 0.0440(17) 0.0413(14) 0.0397(15) -0.0038(13) 0.0142(13) 0.0054(13)
N5 0.0524(19) 0.0511(17) 0.0315(15) 0.0063(13) 0.0137(13) 0.0127(14)
N6 0.0376(16) 0.0517(16) 0.0290(14) -0.0002(12) 0.0078(12) 0.0043(12)
N7 0.069(2) 0.0344(14) 0.0400(16) -0.0058(13) 0.0148(15) 0.0066(14)
C1 0.0357(18) 0.0338(15) 0.0280(15) -0.0003(13) 0.0110(13) -0.0023(12)
C2 0.0362(18) 0.0430(16) 0.0251(14) 0.0010(13) 0.0092(13) -0.0011(14)
C3 0.0339(17) 0.0382(16) 0.0248(14) 0.0042(13) 0.0117(12) 0.0005(13)
C4 0.0285(16) 0.0284(14) 0.0300(15) 0.0019(12) 0.0097(12) 0.0015(11)
C5 0.0263(15) 0.0309(14) 0.0259(14) 0.0010(12) 0.0105(12) 0.0045(11)
C6 0.0280(16) 0.0307(14) 0.0288(15) 0.0014(12) 0.0088(12) 0.0018(11)
C7 0.0281(16) 0.0324(14) 0.0330(15) 0.0038(12) 0.0121(13) 0.0032(12)
C8 0.0326(18) 0.0418(17) 0.0317(16) -0.0028(14) 0.0110(13) -0.0064(13)
C9 0.0359(18) 0.0416(16) 0.0252(14) -0.0037(13) 0.0114(13) -0.0025(13)
C10 0.0277(16) 0.0296(14) 0.0286(15) 0.0008(12) 0.0086(12) 0.0026(11)
C11 0.0285(16) 0.0324(14) 0.0280(15) 0.0019(12) 0.0094(12) 0.0022(12)
C12 0.0365(18) 0.0347(15) 0.0299(15) 0.0042(13) 0.0117(13) -0.0024(12)
C13 0.0358(18) 0.0332(15) 0.0341(16) 0.0001(13) 0.0134(14) -0.0035(12)
C14 0.044(2) 0.0530(19) 0.0311(17) -0.0051(15) 0.0096(15) -0.0109(15)
C15 0.051(2) 0.056(2) 0.051(2) 0.0027(18) 0.0124(18) 0.0016(17)
C16 0.056(3) 0.058(2) 0.048(2) -0.0079(18) 0.0151(19) -0.0011(18)
C17 0.0360(18) 0.0386(17) 0.0440(18) 0.0024(15) 0.0106(15) -0.0078(13)
C18 0.039(2) 0.062(2) 0.0416(19) 0.0050(17) 0.0082(16) -0.0082(16)
C19 0.045(2) 0.085(3) 0.055(2) 0.005(2) 0.0161(19) 0.010(2)
C20 0.046(2) 0.0442(17) 0.0275(15) 0.0052(14) 0.0138(14) -0.0027(15)
C21 0.050(2) 0.0491(19) 0.0425(19) 0.0005(16) 0.0207(17) -0.0077(16)
C22 0.055(2) 0.056(2) 0.059(2) -0.0091(19) 0.027(2) -0.0115(18)
C23 0.0293(16) 0.0340(15) 0.0249(14) -0.0018(12) 0.0077(12) -0.0033(12)
C24 0.0295(16) 0.0354(15) 0.0220(13) 0.0013(12) 0.0096(12) -0.0014(12)
C25 0.0351(18) 0.0386(16) 0.0319(16) -0.0035(14) 0.0140(14) 0.0032(13)
C26 0.0264(15) 0.0331(14) 0.0276(14) -0.0005(12) 0.0108(12) -0.0036(11)
C27 0.0299(16) 0.0284(14) 0.0281(15) 0.0025(12) 0.0092(12) 0.0023(11)
C28 0.0303(16) 0.0325(15) 0.0217(13) 0.0050(11) 0.0067(12) 0.0012(12)
C29 0.0270(15) 0.0283(13) 0.0253(14) -0.0015(11) 0.0081(12) -0.0044(11)
C30 0.0308(16) 0.0264(13) 0.0300(15) -0.0013(12) 0.0105(12) -0.0022(11)
C31 0.0301(16) 0.0286(14) 0.0260(14) 0.0044(12) 0.0098(12) -0.0002(11)
C32 0.0311(16) 0.0303(14) 0.0234(14) -0.0050(12) 0.0055(12) -0.0026(12)
C33 0.0278(16) 0.0361(15) 0.0312(16) -0.0063(13) 0.0126(13) -0.0018(12)
C34 0.0415(19) 0.0346(16) 0.0230(14) -0.0048(13) 0.0089(13) -0.0022(13)

loop_
_atom_type_symbol
_atom_type_description
_atom_type_scat_dispersion_real
_atom_type_scat_dispersion_imag
_atom_type_scat_source
C C 0.0033 0.0016 'International Tables Vol C Tables 4.2.6.8 and 6.1.1.4'
H H 0.0000 0.0000 'International Tables Vol C Tables 4.2.6.8 and 6.1.1.4'
N N 0.0061 0.0033 'International Tables Vol C Tables 4.2.6.8 and 6.1.1.4'

loop_
_geom_angle_atom_site_label_1
_geom_angle_atom_site_label_2
_geom_angle_atom_site_label_3
_geom_angle
C1 N1 C14 124.9(3)
C1 N1 H1 117.5
C14 N1 H1 117.5
C7 N2 C17 125.2(3)
C7 N2 H2 117.4
C17 N2 H2 117.4
C11 N3 C20 124.9(3)
C11 N3 H3 117.5
C20 N3 H3 117.5
N1 C1 C2 121.0(3)
N1 C1 C6 120.4(3)
C2 C1 C6 118.6(3)
C3 C2 C1 120.4(3)
C3 C2 H2A 119.8
C1 C2 H2A 119.8
C2 C3 C4 123.3(3)
C2 C3 H3A 118.3
C4 C3 H3A 118.3
C3 C4 C5 117.7(3)
C3 C4 C7 122.4(3)
C5 C4 C7 119.8(3)
C10 C5 C4 120.3(3)
C10 C5 C6 120.6(3)
C4 C5 C6 119.1(2)
C13 C6 C1 121.9(3)
C13 C6 C5 117.2(3)
C1 C6 C5 120.8(3)
N2 C7 C8 120.7(3)
N2 C7 C4 120.9(3)
C8 C7 C4 118.4(3)
C9 C8 C7 120.6(3)
C9 C8 H8 119.7
C7 C8 H8 119.7
C8 C9 C10 123.1(3)
C8 C9 H9 118.5
C10 C9 H9 118.5
C9 C10 C5 117.7(3)
C9 C10 C11 122.4(3)
C5 C10 C11 119.9(3)
N3 C11 C12 120.1(3)
N3 C11 C10 121.2(3)
C12 C11 C10 118.7(3)
C13 C12 C11 120.7(3)
C13 C12 H12 119.6
C11 C12 H12 119.6
C12 C13 C6 122.8(3)
C12 C13 H13 118.6
C6 C13 H13 118.6
N1 C14 C15 114.9(3)
N1 C14 H14A 108.5
C15 C14 H14A 108.5
N1 C14 H14B 108.5
C15 C14 H14B 108.5
H14A C14 H14B 107.5
C14 C15 C16 111.9(3)
C14 C15 H15A 109.2
C16 C15 H15A 109.2
C14 C15 H15B 109.2
C16 C15 H15B 109.2
H15A C15 H15B 107.9
C15 C16 H16A 109.5
C15 C16 H16B 109.5
H16A C16 H16B 109.5
C15 C16 H16C 109.5
H16A C16 H16C 109.5
H16B C16 H16C 109.5
N2 C17 C18 114.3(3)
N2 C17 H17A 108.7
C18 C17 H17A 108.7
N2 C17 H17B 108.7
C18 C17 H17B 108.7
H17A C17 H17B 107.6
C19 C18 C17 113.6(3)
C19 C18 H18A 108.8
C17 C18 H18A 108.8
C19 C18 H18B 108.8
C17 C18 H18B 108.8
H18A C18 H18B 107.7
C18 C19 H19A 109.5
C18 C19 H19B 109.5
H19A C19 H19B 109.5
C18 C19 H19C 109.5
H19A C19 H19C 109.5
H19B C19 H19C 109.5
N3 C20 C21 115.1(3)
N3 C20 H20A 108.5
C21 C20 H20A 108.5
N3 C20 H20B 108.5
C21 C20 H20B 108.5
H20A C20 H20B 107.5
C20 C21 C22 112.1(3)
C20 C21 H21A 109.2
C22 C21 H21A 109.2
C20 C21 H21B 109.2
C22 C21 H21B 109.2
H21A C21 H21B 107.9
C21 C22 H22A 109.5
C21 C22 H22B 109.5
H22A C22 H22B 109.5
C21 C22 H22C 109.5
H22A C22 H22C 109.5
H22B C22 H22C 109.5
N4 C23 C24 176.8(3)
C23 C24 C25 115.9(2)
C23 C24 C26 122.1(3)
C25 C24 C26 121.8(3)
N5 C25 C24 178.5(3)
C27 C26 C24 121.6(3)
C27 C26 C31 117.4(3)
C24 C26 C31 121.0(3)
C28 C27 C26 121.5(3)
C28 C27 H27 119.3
C26 C27 H27 119.3
C27 C28 C29 121.8(3)
C27 C28 H28 119.1
C29 C28 H28 119.1
C32 C29 C28 122.3(3)
C32 C29 C30 121.1(3)
C28 C29 C30 116.5(2)
C31 C30 C29 122.1(3)
C31 C30 H30 119.0
C29 C30 H30 119.0
C30 C31 C26 120.7(3)
C30 C31 H31 119.7
C26 C31 H31 119.7
C29 C32 C33 123.2(3)
C29 C32 C34 121.2(3)
C33 C32 C34 115.5(2)
N6 C33 C32 177.8(3)
N7 C34 C32 178.9(4)

loop_
_geom_bond_atom_site_label_1
_geom_bond_atom_site_label_2
_geom_bond_distance
N1 C1 1.342(4)
N1 C14 1.457(4)
N1 H1 0.8800
N2 C7 1.348(4)
N2 C17 1.464(4)
N2 H2 0.8800
N3 C11 1.345(4)
N3 C20 1.457(4)
N3 H3 0.8800
N4 C23 1.151(4)
N5 C25 1.146(4)
N6 C33 1.152(4)
N7 C34 1.147(4)
C1 C2 1.410(4)
C1 C6 1.423(4)
C2 C3 1.366(4)
C2 H2A 0.9500
C3 C4 1.414(4)
C3 H3A 0.9500
C4 C5 1.427(4)
C4 C7 1.430(4)
C5 C10 1.424(4)
C5 C6 1.433(4)
C6 C13 1.421(4)
C7 C8 1.421(4)
C8 C9 1.364(4)
C8 H8 0.9500
C9 C10 1.410(4)
C9 H9 0.9500
C10 C11 1.426(4)
C11 C12 1.422(4)
C12 C13 1.369(4)
C12 H12 0.9500
C13 H13 0.9500
C14 C15 1.469(5)
C14 H14A 0.9900
C14 H14B 0.9900
C15 C16 1.526(5)
C15 H15A 0.9900
C15 H15B 0.9900
C16 H16A 0.9800
C16 H16B 0.9800
C16 H16C 0.9800
C17 C18 1.521(5)
C17 H17A 0.9900
C17 H17B 0.9900
C18 C19 1.507(5)
C18 H18A 0.9900
C18 H18B 0.9900
C19 H19A 0.9800
C19 H19B 0.9800
C19 H19C 0.9800
C20 C21 1.518(5)
C20 H20A 0.9900
C20 H20B 0.9900
C21 C22 1.524(5)
C21 H21A 0.9900
C21 H21B 0.9900
C22 H22A 0.9800
C22 H22B 0.9800
C22 H22C 0.9800
C23 C24 1.410(4)
C24 C25 1.421(4)
C24 C26 1.422(4)
C26 C27 1.417(4)
C26 C31 1.425(4)
C27 C28 1.360(4)
C27 H27 0.9500
C28 C29 1.421(4)
C28 H28 0.9500
C29 C32 1.410(4)
C29 C30 1.423(4)
C30 C31 1.365(4)
C30 H30 0.9500
C31 H31 0.9500
C32 C33 1.423(4)
C32 C34 1.426(4)

loop_
_geom_torsion_atom_site_label_1
_geom_torsion_atom_site_label_2
_geom_torsion_atom_site_label_3
_geom_torsion_atom_site_label_4
_geom_torsion
C14 N1 C1 C2 -5.2(5)
C14 N1 C1 C6 174.2(3)
N1 C1 C2 C3 -179.6(3)
C6 C1 C2 C3 0.9(4)
C1 C2 C3 C4 0.3(5)
C2 C3 C4 C5 -2.3(4)
C2 C3 C4 C7 177.0(3)
C3 C4 C5 C10 -177.3(3)
C7 C4 C5 C10 3.4(4)
C3 C4 C5 C6 2.8(4)
C7 C4 C5 C6 -176.5(3)
N1 C1 C6 C13 -1.8(4)
C2 C1 C6 C13 177.6(3)
N1 C1 C6 C5 -179.7(3)
C2 C1 C6 C5 -0.3(4)
C10 C5 C6 C13 0.5(4)
C4 C5 C6 C13 -179.6(2)
C10 C5 C6 C1 178.5(3)
C4 C5 C6 C1 -1.7(4)
C17 N2 C7 C8 0.9(5)
C17 N2 C7 C4 -178.7(3)
C3 C4 C7 N2 -0.8(4)
C5 C4 C7 N2 178.5(3)
C3 C4 C7 C8 179.6(3)
C5 C4 C7 C8 -1.1(4)
N2 C7 C8 C9 178.8(3)
C4 C7 C8 C9 -1.6(4)
C7 C8 C9 C10 2.1(5)
C8 C9 C10 C5 0.2(4)
C8 C9 C10 C11 179.2(3)
C4 C5 C10 C9 -3.0(4)
C6 C5 C10 C9 176.9(3)
C4 C5 C10 C11 178.0(2)
C6 C5 C10 C11 -2.1(4)
C20 N3 C11 C12 5.0(4)
C20 N3 C11 C10 -175.4(3)
C9 C10 C11 N3 4.2(4)
C5 C10 C11 N3 -176.8(3)
C9 C10 C11 C12 -176.1(3)
C5 C10 C11 C12 2.9(4)
N3 C11 C12 C13 177.6(3)
C10 C11 C12 C13 -2.0(4)
C11 C12 C13 C6 0.4(5)
C1 C6 C13 C12 -177.6(3)
C5 C6 C13 C12 0.4(4)
C1 N1 C14 C15 90.7(4)
N1 C14 C15 C16 -177.9(3)
C7 N2 C17 C18 84.8(4)
N2 C17 C18 C19 62.0(4)
C11 N3 C20 C21 -84.0(4)
N3 C20 C21 C22 -70.2(4)
C23 C24 C26 C27 -7.8(4)
C25 C24 C26 C27 178.4(3)
C23 C24 C26 C31 170.4(3)
C25 C24 C26 C31 -3.4(4)
C24 C26 C27 C28 -179.6(3)
C31 C26 C27 C28 2.2(4)
C26 C27 C28 C29 -0.3(4)
C27 C28 C29 C32 178.2(3)
C27 C28 C29 C30 -1.8(4)
C32 C29 C30 C31 -178.0(3)
C28 C29 C30 C31 2.0(4)
C29 C30 C31 C26 -0.2(4)
C27 C26 C31 C30 -2.0(4)
C24 C26 C31 C30 179.8(3)
C28 C29 C32 C33 6.6(4)
C30 C29 C32 C33 -173.4(3)
C28 C29 C32 C34 -177.4(3)
C30 C29 C32 C34 2.6(4)
